data_4037136
loop_
_publ_author_name
'Unnamatla, M. V. Basavanag'
'Islas-J\'acome, Alejandro'
'Quezada-Soto, Andrea'
'Ram\'irez-L\'opez, Sandra C'
'Flores-\'Alamo, Marcos'
'G\'amez-Monta\~no, Roc\'io'

_publ_section_title
;
 Multicomponent One-Pot Synthesis of 3-Tetrazolyl and
 3-Imidazo[1,2-a]pyridin Tetrazolo[1,5-a]quinolines.
;
_journal_issue 21
_journal_name_full 'The Journal of organic chemistry'
_journal_page_first 10576
_journal_page_last 10583
_journal_paper_doi 10.1021/acs.joc.6b01576
_journal_volume 81
_journal_year 2016
_chemical_formula_moiety 'C22 H21 N7'
_chemical_formula_sum 'C22 H21 N7'
_chemical_formula_weight 383.46
_space_group_IT_number 14
_space_group_name_Hall '-P 2ybc'
_space_group_name_H-M_alt 'P 1 21/c 1'
_symmetry_cell_setting monoclinic
_symmetry_Int_Tables_number 14
_symmetry_space_group_name_Hall '-P 2ybc'
_symmetry_space_group_name_H-M 'P 1 21/c 1'
_atom_sites_solution_hydrogens mixed
_audit_conform_dict_location ftp://ftp.iucr.org/pub/cif_core.dic
_audit_conform_dict_name cif_core.dic
_audit_conform_dict_version 2.4.3
_audit_creation_date 2015-05-20T23:14:09-00:00
_audit_creation_method 'WinGX routine CIF_UPDATE'
_cell_angle_alpha 90
_cell_angle_beta 95.100(6)
_cell_angle_gamma 90
_cell_formula_units_Z 4
_cell_length_a 6.3635(4)
_cell_length_b 22.8369(16)
_cell_length_c 12.9558(9)
_cell_measurement_reflns_used 2317
_cell_measurement_temperature 153(2)
_cell_measurement_theta_max 29.4569
_cell_measurement_theta_min 3.4529
_cell_volume 1875.3(2)
_computing_cell_refinement
;
        CrysAlisPro, Agilent Technologies,
        Version 1.171.36.32 (release 02-08-2013 CrysAlis171 .NET)
        (compiled Aug  2 2013,16:46:58)
;
_computing_data_collection
;
        CrysAlisPro, Agilent Technologies,
        Version 1.171.36.32 (release 02-08-2013 CrysAlis171 .NET)
        (compiled Aug  2 2013,16:46:58)
;
_computing_data_reduction
;
        CrysAlisPro, Agilent Technologies,
        Version 1.171.36.32 (release 02-08-2013 CrysAlis171 .NET)
        (compiled Aug  2 2013,16:46:58)
;
_computing_structure_refinement 'SHELXL-2013 (Sheldrick, 2013)'
_diffrn_ambient_temperature 153(2)
_diffrn_detector_area_resol_mean 10.4685
_diffrn_measured_fraction_theta_full 0.998
_diffrn_measured_fraction_theta_max 0.86
_diffrn_measurement_device_type 'Xcalibur, Atlas, Gemini'
_diffrn_measurement_method '\w scans'
_diffrn_orient_matrix_UB_11 -0.0068518
_diffrn_orient_matrix_UB_12 -0.0287735
_diffrn_orient_matrix_UB_13 0.0200165
_diffrn_orient_matrix_UB_21 -0.029983
_diffrn_orient_matrix_UB_22 -0.0106313
_diffrn_orient_matrix_UB_23 -0.0506159
_diffrn_orient_matrix_UB_31 0.1076506
_diffrn_orient_matrix_UB_32 -0.0047194
_diffrn_orient_matrix_UB_33 -0.0077635
_diffrn_radiation_monochromator graphite
_diffrn_radiation_type MoK\a
_diffrn_radiation_wavelength 0.71073
_diffrn_reflns_av_R_equivalents 0.036
_diffrn_reflns_av_unetI/netI 0.0562
_diffrn_reflns_Laue_measured_fraction_full 0.998
_diffrn_reflns_Laue_measured_fraction_max 0.86
_diffrn_reflns_limit_h_max 8
_diffrn_reflns_limit_h_min -8
_diffrn_reflns_limit_k_max 25
_diffrn_reflns_limit_k_min -31
_diffrn_reflns_limit_l_max 11
_diffrn_reflns_limit_l_min -16
_diffrn_reflns_number 9994
_diffrn_reflns_point_group_measured_fraction_full 0.998
_diffrn_reflns_point_group_measured_fraction_max 0.86
_diffrn_reflns_theta_full 25.242
_diffrn_reflns_theta_max 29.457
_diffrn_reflns_theta_min 3.566
_exptl_absorpt_coefficient_mu 0.086
_exptl_absorpt_correction_T_max 0.98
_exptl_absorpt_correction_T_min 0.966
_exptl_absorpt_correction_type analytical
_exptl_absorpt_process_details
;
        CrysAlisPro, Agilent Technologies,
        Version 1.171.36.32 (release 02-08-2013 CrysAlis171 .NET)
        (compiled Aug  2 2013,16:46:58)
Analytical numeric absorption correction using a multifaceted crystal
                        model based on expressions derived by R.C. Clark & J.S.
        (Clark, R. C. & Reid, J. S. (1995). Acta Cryst. A51, 887-897)
;
_exptl_crystal_colour 'pale yellow'
_exptl_crystal_density_diffrn 1.358
_exptl_crystal_description block
_exptl_crystal_F_000 808
_exptl_crystal_size_max 0.57
_exptl_crystal_size_mid 0.33
_exptl_crystal_size_min 0.27
_refine_diff_density_max 0.254
_refine_diff_density_min -0.267
_refine_diff_density_rms 0.051
_refine_ls_extinction_method none
_refine_ls_goodness_of_fit_ref 1.023
_refine_ls_hydrogen_treatment constr
_refine_ls_matrix_type full
_refine_ls_number_parameters 262
_refine_ls_number_reflns 4466
_refine_ls_number_restraints 0
_refine_ls_restrained_S_all 1.023
_refine_ls_R_factor_all 0.08
_refine_ls_R_factor_gt 0.0501
_refine_ls_shift/su_max 0
_refine_ls_shift/su_mean 0
_refine_ls_structure_factor_coef Fsqd
_refine_ls_weighting_details 'w=1/[\s^2^(Fo^2^)+(0.0500P)^2^+0.7242P] where P=(Fo^2^+2Fc^2^)/3'
_refine_ls_weighting_scheme calc
_refine_ls_wR_factor_gt 0.1095
_refine_ls_wR_factor_ref 0.1295
_reflns_Friedel_coverage 0
_reflns_number_gt 3177
_reflns_number_total 4466
_reflns_threshold_expression 'I > 2\s(I)'
_cod_data_source_file 8a.cif
_cod_data_source_block bs-c22
_cod_original_sg_symbol_H-M 'P 21/c'
_cod_database_code 4037136
_shelx_estimated_absorpt_t_min 0.953
_shelx_estimated_absorpt_t_max 0.977

loop_
_symmetry_equiv_pos_as_xyz
'x, y, z'
'-x, y+1/2, -z+1/2'
'-x, -y, -z'
'x, -y-1/2, z-1/2'

loop_
_atom_site_label
_atom_site_type_symbol
_atom_site_fract_x
_atom_site_fract_y
_atom_site_fract_z
_atom_site_U_iso_or_equiv
_atom_site_adp_type
_atom_site_occupancy
_atom_site_site_symmetry_order
_atom_site_calc_flag
_atom_site_refinement_flags_posn
_atom_site_refinement_flags_adp
N3 N 1.1641(2) 0.08258(6) 0.45042(11) 0.0220(3) Uani 1 1 d . .
N2 N 1.3311(2) 0.06834(7) 0.39737(12) 0.0274(3) Uani 1 1 d . .
N1 N 1.3029(2) 0.09666(7) 0.31002(12) 0.0291(4) Uani 1 1 d . .
N4 N 1.1249(2) 0.12934(7) 0.30384(11) 0.0254(3) Uani 1 1 d . .
N6 N 0.5098(2) 0.23961(6) 0.26929(11) 0.0238(3) Uani 1 1 d . .
N5 N 0.5361(2) 0.20401(7) 0.43080(11) 0.0250(3) Uani 1 1 d . .
N7 N 0.7981(2) 0.19737(6) 0.18945(11) 0.0244(3) Uani 1 1 d . .
H7 H 0.9315 0.2015 0.2049 0.029 Uiso 1 1 d R U
C4 C 0.4225(3) 0.23760(8) 0.36373(13) 0.0250(4) Uani 1 1 d . .
C17 C 0.9388(3) 0.07905(7) 0.58552(13) 0.0224(4) Uani 1 1 d . .
C1 C 1.0364(2) 0.12002(7) 0.39253(12) 0.0212(3) Uani 1 1 d . .
C18 C 1.1279(3) 0.06094(7) 0.54801(13) 0.0223(4) Uani 1 1 d . .
C5 C 0.6855(2) 0.20365(7) 0.27666(13) 0.0220(4) Uani 1 1 d . .
C22 C 0.8935(3) 0.05705(8) 0.68255(13) 0.0284(4) Uani 1 1 d . .
H22 H 0.7663 0.0681 0.7106 0.034 Uiso 1 1 calc R U
C15 C 0.2349(3) 0.26923(8) 0.37392(15) 0.0306(4) Uani 1 1 d . .
H15 H 0.1705 0.2686 0.4373 0.037 Uiso 1 1 calc R U
C2 C 0.8450(2) 0.14107(7) 0.43202(12) 0.0210(4) Uani 1 1 d . .
C16 C 0.8024(3) 0.11906(8) 0.52622(13) 0.0231(4) Uani 1 1 d . .
H16 H 0.6758 0.1309 0.5538 0.028 Uiso 1 1 calc R U
C3 C 0.6986(2) 0.18241(8) 0.37751(12) 0.0214(4) Uani 1 1 d . .
C19 C 1.2700(3) 0.02353(8) 0.60288(14) 0.0282(4) Uani 1 1 d . .
H19 H 1.3978 0.0123 0.5756 0.034 Uiso 1 1 calc R U
C6 C 0.7493(3) 0.14452(8) 0.12520(13) 0.0247(4) Uani 1 1 d . .
H6 H 0.78 0.1089 0.1689 0.03 Uiso 1 1 calc R U
C20 C 1.2203(3) 0.00319(8) 0.69784(14) 0.0321(4) Uani 1 1 d . .
H20 H 1.315 -0.0223 0.7368 0.039 Uiso 1 1 calc R U
C7 C 0.8933(3) 0.14468(9) 0.03797(15) 0.0334(4) Uani 1 1 d . .
H7A H 1.0422 0.145 0.0675 0.04 Uiso 1 1 calc R U
H7B H 0.8681 0.1806 -0.0041 0.04 Uiso 1 1 calc R U
C12 C 0.4247(3) 0.27231(8) 0.18646(15) 0.0303(4) Uani 1 1 d . .
H12 H 0.4904 0.2736 0.1235 0.036 Uiso 1 1 calc R U
C13 C 0.2459(3) 0.30232(9) 0.19731(16) 0.0364(5) Uani 1 1 d . .
H13 H 0.1844 0.325 0.1411 0.044 Uiso 1 1 calc R U
C11 C 0.5204(3) 0.14262(9) 0.08117(14) 0.0295(4) Uani 1 1 d . .
H11A H 0.4866 0.1784 0.0399 0.035 Uiso 1 1 calc R U
H11B H 0.4277 0.1416 0.1386 0.035 Uiso 1 1 calc R U
C14 C 0.1475(3) 0.30054(9) 0.29171(16) 0.0358(5) Uani 1 1 d . .
H14 H 0.0198 0.3214 0.2973 0.043 Uiso 1 1 calc R U
C9 C 0.6251(3) 0.08725(10) -0.07431(14) 0.0369(5) Uani 1 1 d . .
H9A H 0.602 0.0505 -0.1142 0.044 Uiso 1 1 calc R U
H9B H 0.5916 0.1204 -0.1221 0.044 Uiso 1 1 calc R U
C8 C 0.8544(3) 0.09101(10) -0.03125(15) 0.0384(5) Uani 1 1 d . .
H8A H 0.9454 0.0931 -0.0893 0.046 Uiso 1 1 calc R U
H8B H 0.8927 0.0552 0.0093 0.046 Uiso 1 1 calc R U
C10 C 0.4788(3) 0.08880(9) 0.01279(15) 0.0373(5) Uani 1 1 d . .
H10A H 0.3304 0.0892 -0.0174 0.045 Uiso 1 1 calc R U
H10B H 0.5004 0.053 0.0556 0.045 Uiso 1 1 calc R U
C21 C 1.0322(3) 0.01965(8) 0.73721(14) 0.0317(4) Uani 1 1 d . .
H21 H 0.9993 0.0049 0.8024 0.038 Uiso 1 1 calc R U

loop_
_atom_site_aniso_label
_atom_site_aniso_U_11
_atom_site_aniso_U_22
_atom_site_aniso_U_33
_atom_site_aniso_U_23
_atom_site_aniso_U_13
_atom_site_aniso_U_12
N3 0.0220(7) 0.0228(7) 0.0207(7) -0.0015(6) -0.0002(5) 0.0017(6)
N2 0.0258(7) 0.0298(8) 0.0268(8) 0.0004(7) 0.0038(6) 0.0025(6)
N1 0.0258(7) 0.0323(9) 0.0296(8) 0.0022(7) 0.0036(6) 0.0025(6)
N4 0.0249(7) 0.0283(8) 0.0228(8) 0.0008(6) 0.0009(6) 0.0015(6)
N6 0.0273(7) 0.0229(8) 0.0208(7) 0.0002(6) -0.0008(6) 0.0022(6)
N5 0.0262(7) 0.0276(8) 0.0209(7) -0.0031(6) -0.0007(6) 0.0047(6)
N7 0.0260(7) 0.0284(8) 0.0187(7) 0.0014(6) 0.0019(5) -0.0023(6)
C4 0.0273(9) 0.0255(9) 0.0214(9) -0.0058(7) -0.0013(7) 0.0017(7)
C17 0.0287(8) 0.0198(8) 0.0181(8) -0.0042(7) -0.0021(6) -0.0027(7)
C1 0.0228(8) 0.0215(8) 0.0187(8) -0.0013(7) -0.0014(6) -0.0011(6)
C18 0.0289(8) 0.0190(8) 0.0181(8) -0.0027(7) -0.0025(6) -0.0014(7)
C5 0.0243(8) 0.0205(8) 0.0208(8) -0.0013(7) -0.0005(6) 0.0006(6)
C22 0.0373(10) 0.0274(10) 0.0203(9) -0.0027(8) 0.0022(7) -0.0001(8)
C15 0.0297(9) 0.0300(10) 0.0315(10) -0.0084(8) -0.0009(7) 0.0054(8)
C2 0.0235(8) 0.0228(9) 0.0162(8) -0.0050(7) -0.0008(6) -0.0003(6)
C16 0.0259(8) 0.0234(9) 0.0197(8) -0.0039(7) -0.0001(6) 0.0006(7)
C3 0.0228(8) 0.0233(9) 0.0177(8) -0.0036(7) 0.0000(6) 0.0016(7)
C19 0.0322(9) 0.0247(9) 0.0268(10) -0.0024(8) -0.0023(7) 0.0016(7)
C6 0.0301(9) 0.0255(9) 0.0185(8) 0.0021(7) 0.0023(7) 0.0000(7)
C20 0.0430(11) 0.0263(10) 0.0251(10) 0.0017(8) -0.0076(8) 0.0035(8)
C7 0.0285(9) 0.0453(12) 0.0273(10) -0.0056(9) 0.0073(7) -0.0029(8)
C12 0.0394(10) 0.0255(10) 0.0249(9) 0.0059(8) -0.0036(7) 0.0019(8)
C13 0.0416(11) 0.0278(10) 0.0378(11) 0.0051(9) -0.0075(9) 0.0080(8)
C11 0.0304(9) 0.0359(11) 0.0228(9) -0.0034(8) 0.0061(7) -0.0025(8)
C14 0.0309(9) 0.0322(11) 0.0427(12) -0.0062(9) -0.0051(8) 0.0096(8)
C9 0.0443(11) 0.0430(12) 0.0237(10) -0.0080(9) 0.0049(8) -0.0045(9)
C8 0.0402(11) 0.0476(13) 0.0285(10) -0.0070(10) 0.0090(8) 0.0040(9)
C10 0.0368(10) 0.0444(12) 0.0315(11) -0.0098(10) 0.0076(8) -0.0109(9)
C21 0.0511(11) 0.0270(10) 0.0165(9) 0.0014(8) -0.0003(8) 0.0000(8)

loop_
_atom_type_symbol
_atom_type_description
_atom_type_scat_dispersion_real
_atom_type_scat_dispersion_imag
_atom_type_scat_source
C C 0.0033 0.0016 'International Tables Vol C Tables 4.2.6.8 and 6.1.1.4'
H H 0 0 'International Tables Vol C Tables 4.2.6.8 and 6.1.1.4'
N N 0.0061 0.0033 'International Tables Vol C Tables 4.2.6.8 and 6.1.1.4'

loop_
_exptl_crystal_face_index_h
_exptl_crystal_face_index_k
_exptl_crystal_face_index_l
_exptl_crystal_face_perp_dist
6 12 10 0.1374
-6 -12 -10 0.1374
5 -16 -13 0.2667
-5 16 13 0.2667
3 24 -11 0.1393
-3 -24 11 0.1393
8 -13 -1 0.2073
-8 13 1 0.2073

loop_
_geom_angle_atom_site_label_1
_geom_angle_atom_site_label_2
_geom_angle_atom_site_label_3
_geom_angle
N2 N3 C1 109.17(14)
N2 N3 C18 125.05(14)
C1 N3 C18 125.76(14)
N1 N2 N3 105.54(13)
N2 N1 N4 112.05(14)
C1 N4 N1 105.96(13)
C12 N6 C5 129.38(15)
C12 N6 C4 122.94(15)
C5 N6 C4 107.67(13)
C4 N5 C3 105.51(14)
C5 N7 C6 116.13(13)
C5 N7 H7 111.5
C6 N7 H7 111.9
N5 C4 N6 111.07(14)
N5 C4 C15 130.68(17)
N6 C4 C15 118.25(16)
C18 C17 C22 117.10(15)
C18 C17 C16 119.98(15)
C22 C17 C16 122.91(16)
N4 C1 N3 107.28(14)
N4 C1 C2 133.02(15)
N3 C1 C2 119.70(15)
C19 C18 N3 121.85(15)
C19 C18 C17 122.93(16)
N3 C18 C17 115.22(14)
N6 C5 C3 104.64(14)
N6 C5 N7 118.30(14)
C3 C5 N7 137.06(15)
C21 C22 C17 120.48(17)
C21 C22 H22 119.8
C17 C22 H22 119.8
C14 C15 C4 119.09(18)
C14 C15 H15 120.5
C4 C15 H15 120.5
C16 C2 C1 115.69(15)
C16 C2 C3 119.95(15)
C1 C2 C3 124.36(15)
C2 C16 C17 123.56(16)
C2 C16 H16 118.2
C17 C16 H16 118.2
N5 C3 C5 111.08(14)
N5 C3 C2 117.45(14)
C5 C3 C2 131.42(15)
C20 C19 C18 118.18(17)
C20 C19 H19 120.9
C18 C19 H19 120.9
N7 C6 C7 107.82(14)
N7 C6 C11 112.37(14)
C7 C6 C11 110.09(14)
N7 C6 H6 108.8
C7 C6 H6 108.8
C11 C6 H6 108.8
C19 C20 C21 120.58(17)
C19 C20 H20 119.7
C21 C20 H20 119.7
C6 C7 C8 111.02(16)
C6 C7 H7A 109.4
C8 C7 H7A 109.4
C6 C7 H7B 109.4
C8 C7 H7B 109.4
H7A C7 H7B 108
C13 C12 N6 118.15(18)
C13 C12 H12 120.9
N6 C12 H12 120.9
C12 C13 C14 121.05(18)
C12 C13 H13 119.5
C14 C13 H13 119.5
C6 C11 C10 110.65(15)
C6 C11 H11A 109.5
C10 C11 H11A 109.5
C6 C11 H11B 109.5
C10 C11 H11B 109.5
H11A C11 H11B 108.1
C15 C14 C13 120.49(17)
C15 C14 H14 119.8
C13 C14 H14 119.8
C8 C9 C10 110.89(15)
C8 C9 H9A 109.5
C10 C9 H9A 109.5
C8 C9 H9B 109.5
C10 C9 H9B 109.5
H9A C9 H9B 108
C9 C8 C7 111.23(16)
C9 C8 H8A 109.4
C7 C8 H8A 109.4
C9 C8 H8B 109.4
C7 C8 H8B 109.4
H8A C8 H8B 108
C11 C10 C9 111.28(16)
C11 C10 H10A 109.4
C9 C10 H10A 109.4
C11 C10 H10B 109.4
C9 C10 H10B 109.4
H10A C10 H10B 108
C22 C21 C20 120.72(17)
C22 C21 H21 119.6
C20 C21 H21 119.6

loop_
_geom_bond_atom_site_label_1
_geom_bond_atom_site_label_2
_geom_bond_distance
N3 N2 1.3558(19)
N3 C1 1.358(2)
N3 C18 1.396(2)
N2 N1 1.302(2)
N1 N4 1.353(2)
N4 C1 1.341(2)
N6 C12 1.378(2)
N6 C5 1.384(2)
N6 C4 1.389(2)
N5 C4 1.325(2)
N5 C3 1.384(2)
N7 C5 1.398(2)
N7 C6 1.483(2)
N7 H7 0.86
C4 C15 1.412(2)
C17 C18 1.400(2)
C17 C22 1.407(2)
C17 C16 1.435(2)
C1 C2 1.445(2)
C18 C19 1.392(2)
C5 C3 1.389(2)
C22 C21 1.378(3)
C22 H22 0.95
C15 C14 1.360(3)
C15 H15 0.95
C2 C16 1.369(2)
C2 C3 1.463(2)
C16 H16 0.95
C19 C20 1.378(3)
C19 H19 0.95
C6 C7 1.517(2)
C6 C11 1.517(2)
C6 H6 1
C20 C21 1.394(3)
C20 H20 0.95
C7 C8 1.526(3)
C7 H7A 0.99
C7 H7B 0.99
C12 C13 1.346(3)
C12 H12 0.95
C13 C14 1.423(3)
C13 H13 0.95
C11 C10 1.524(3)
C11 H11A 0.99
C11 H11B 0.99
C14 H14 0.95
C9 C8 1.517(3)
C9 C10 1.526(3)
C9 H9A 0.99
C9 H9B 0.99
C8 H8A 0.99
C8 H8B 0.99
C10 H10A 0.99
C10 H10B 0.99
C21 H21 0.95

loop_
_geom_torsion_atom_site_label_1
_geom_torsion_atom_site_label_2
_geom_torsion_atom_site_label_3
_geom_torsion_atom_site_label_4
_geom_torsion
C1 N3 N2 N1 -0.06(18)
C18 N3 N2 N1 178.62(14)
N3 N2 N1 N4 0.50(18)
N2 N1 N4 C1 -0.75(19)
C3 N5 C4 N6 -1.55(19)
C3 N5 C4 C15 177.67(18)
C12 N6 C4 N5 -178.80(15)
C5 N6 C4 N5 1.87(19)
C12 N6 C4 C15 1.9(2)
C5 N6 C4 C15 -177.46(16)
N1 N4 C1 N3 0.67(18)
N1 N4 C1 C2 -178.82(17)
N2 N3 C1 N4 -0.40(18)
C18 N3 C1 N4 -179.07(14)
N2 N3 C1 C2 179.18(14)
C18 N3 C1 C2 0.5(2)
N2 N3 C18 C19 2.9(2)
C1 N3 C18 C19 -178.64(16)
N2 N3 C18 C17 -176.48(15)
C1 N3 C18 C17 2.0(2)
C22 C17 C18 C19 -0.9(2)
C16 C17 C18 C19 178.16(15)
C22 C17 C18 N3 178.42(14)
C16 C17 C18 N3 -2.5(2)
C12 N6 C5 C3 179.40(16)
C4 N6 C5 C3 -1.33(18)
C12 N6 C5 N7 -0.8(3)
C4 N6 C5 N7 178.47(14)
C6 N7 C5 N6 -97.84(18)
C6 N7 C5 C3 81.9(2)
C18 C17 C22 C21 0.4(2)
C16 C17 C22 C21 -178.65(17)
N5 C4 C15 C14 -179.51(18)
N6 C4 C15 C14 -0.3(3)
N4 C1 C2 C16 177.02(17)
N3 C1 C2 C16 -2.4(2)
N4 C1 C2 C3 -2.0(3)
N3 C1 C2 C3 178.57(15)
C1 C2 C16 C17 1.9(2)
C3 C2 C16 C17 -179.05(15)
C18 C17 C16 C2 0.6(2)
C22 C17 C16 C2 179.64(16)
C4 N5 C3 C5 0.68(19)
C4 N5 C3 C2 -177.04(14)
N6 C5 C3 N5 0.43(18)
N7 C5 C3 N5 -179.32(18)
N6 C5 C3 C2 177.74(16)
N7 C5 C3 C2 -2.0(3)
C16 C2 C3 N5 8.9(2)
C1 C2 C3 N5 -172.15(15)
C16 C2 C3 C5 -168.29(17)
C1 C2 C3 C5 10.7(3)
N3 C18 C19 C20 -178.69(15)
C17 C18 C19 C20 0.6(3)
C5 N7 C6 C7 -177.67(14)
C5 N7 C6 C11 60.84(19)
C18 C19 C20 C21 0.2(3)
N7 C6 C7 C8 179.33(15)
C11 C6 C7 C8 -57.8(2)
C5 N6 C12 C13 177.38(17)
C4 N6 C12 C13 -1.8(3)
N6 C12 C13 C14 0.2(3)
N7 C6 C11 C10 178.07(14)
C7 C6 C11 C10 57.9(2)
C4 C15 C14 C13 -1.2(3)
C12 C13 C14 C15 1.3(3)
C10 C9 C8 C7 -54.6(2)
C6 C7 C8 C9 56.5(2)
C6 C11 C10 C9 -56.8(2)
C8 C9 C10 C11 54.9(2)
C17 C22 C21 C20 0.4(3)
C19 C20 C21 C22 -0.7(3)
